data_4085514
loop_
_publ_author_name
'Jim\'enez, M. Victoria'
'Fern\'andez-Tornos, Javier'
'P\'erez-Torrente, Jes\'us J.'
'Modrego, Francisco J.'
'Garc\'ia-Ordu\~na, Pilar'
'Oro, Luis A.'

_publ_section_title
;
 Mechanistic Insights into Transfer Hydrogenation Catalysis by
 [Ir(cod)(NHC)2]+ Complexes with Functionalized N-Heterocyclic Carbene
 Ligands
;
_journal_issue 5
_journal_name_full Organometallics
_journal_page_first 926
_journal_paper_doi 10.1021/om5013083
_journal_volume 34
_journal_year 2015
_chemical_formula_moiety '2(C28 H34 Ir N6),2Br,H2 O,C H2 Cl2'
_chemical_formula_sum 'C28.5 H36 Br Cl Ir N6 O0.5'
_chemical_formula_weight 778.19
_chemical_name_systematic
;
 ?
;
_space_group_IT_number 2
_symmetry_cell_setting triclinic
_symmetry_space_group_name_Hall '-P 1'
_symmetry_space_group_name_H-M 'P -1'
_atom_sites_solution_hydrogens geom
_atom_sites_solution_primary direct
_atom_sites_solution_secondary difmap
_audit_creation_method SHELXL-97
_cell_angle_alpha 88.505(8)
_cell_angle_beta 89.648(8)
_cell_angle_gamma 78.507(8)
_cell_formula_units_Z 4
_cell_length_a 10.390(6)
_cell_length_b 14.148(8)
_cell_length_c 20.021(11)
_cell_measurement_reflns_used 6044
_cell_measurement_temperature 100(2)
_cell_measurement_theta_max 27.019
_cell_measurement_theta_min 2.234
_cell_volume 2883(3)
_computing_cell_refinement 'SAINT+ in APEX2 v. 2008.4 (Bruker AXS, 2008)'
_computing_data_collection 'SMART in APEX2 v. 2008.4 (Bruker AXS, 2008)'
_computing_data_reduction 'SAINT+ in APEX2 v. 2008.4 (Bruker AXS, 2008)'
_computing_molecular_graphics 'XP program, SHELXTL v6.12, Bruker2000'
_computing_publication_material 'XCIF program, PLATON(Spek, 1998)'
_computing_structure_refinement 'SHELXL-2014 (Sheldrick, 2014)'
_computing_structure_solution 'SHELXS-97 (Sheldrick, 1997)'
_diffrn_ambient_temperature 100(2)
_diffrn_detector_area_resol_mean 8.26
_diffrn_measured_fraction_theta_full 0.995
_diffrn_measured_fraction_theta_max 0.894
_diffrn_measurement_device_type 'Bruker APEX DUO CCD system'
_diffrn_measurement_method 'narrow \w frames'
_diffrn_radiation_monochromator graphite
_diffrn_radiation_source 'fine-focus sealed tube'
_diffrn_radiation_type MoK\a
_diffrn_radiation_wavelength 0.71073
_diffrn_reflns_av_R_equivalents 0.0562
_diffrn_reflns_av_sigmaI/netI 0.0990
_diffrn_reflns_limit_h_max 14
_diffrn_reflns_limit_h_min -14
_diffrn_reflns_limit_k_max 19
_diffrn_reflns_limit_k_min -18
_diffrn_reflns_limit_l_max 26
_diffrn_reflns_limit_l_min -25
_diffrn_reflns_number 30565
_diffrn_reflns_theta_full 27.50
_diffrn_reflns_theta_max 29.49
_diffrn_reflns_theta_min 1.02
_diffrn_standards_decay_% 0
_exptl_absorpt_coefficient_mu 6.141
_exptl_absorpt_correction_T_max 0.7173
_exptl_absorpt_correction_T_min 0.4322
_exptl_absorpt_correction_type multi-scan
_exptl_absorpt_process_details
;
 SADABS: Area-Detector Absorption Correction. (1996) Bruker-AXS 
 within APEX2 package.
;
_exptl_crystal_colour orange
_exptl_crystal_density_diffrn 1.793
_exptl_crystal_density_method 'not measured'
_exptl_crystal_description plate
_exptl_crystal_F_000 1528
_exptl_crystal_size_max 0.099
_exptl_crystal_size_mid 0.082
_exptl_crystal_size_min 0.043
_platon_squeeze_details
;
The unit cell contains 2 diclhloromethane molecules which have been
 treated as a diffuse contribution to the overall scattering without
 specific atom positions by SQUEEZE/PLATON.
;
_refine_diff_density_max 2.168
_refine_diff_density_min -3.353
_refine_diff_density_rms 0.209
_refine_ls_extinction_method none
_refine_ls_goodness_of_fit_ref 0.879
_refine_ls_hydrogen_treatment constr
_refine_ls_matrix_type full
_refine_ls_number_parameters 662
_refine_ls_number_reflns 14370
_refine_ls_number_restraints 0
_refine_ls_restrained_S_all 0.879
_refine_ls_R_factor_all 0.0885
_refine_ls_R_factor_gt 0.0498
_refine_ls_shift/su_max 0.001
_refine_ls_shift/su_mean 0.000
_refine_ls_structure_factor_coef Fsqd
_refine_ls_weighting_details 'calc w=1/[\s^2^(Fo^2^)+(0.0670P)^2^+0.0000P] where P=(Fo^2^+2Fc^2^)/3'
_refine_ls_weighting_scheme calc
_refine_ls_wR_factor_gt 0.1081
_refine_ls_wR_factor_ref 0.1215
_reflns_number_gt 9250
_reflns_number_total 14370
_reflns_threshold_expression >2sigma(I)
_cod_data_source_file om5013083_si_003.cif
_cod_data_source_block cmpnd_5
_cod_depositor_comments
;
The following automatic conversions were performed:

'_symmetry_cell_setting' value 'Triclinic' changed to 'triclinic'
according to
/usr/data/users/saulius/crontab/automatic-downloads/rss-feeds/ACS/lib/dictionaries/cif_core.dic
dictionary named 'cif_core.dic' version 2.4.2 from 2011-04-26.

Automatic conversion script
Id: cif_fix_values 3008 2015-01-20 13:52:24Z robertas 

 Adding full bibliography for 4085513--4085515.cif.
;
_cod_database_code 4085514

loop_
_symmetry_equiv_pos_as_xyz
'x, y, z'
'-x, -y, -z'

loop_
_atom_site_label
_atom_site_type_symbol
_atom_site_fract_x
_atom_site_fract_y
_atom_site_fract_z
_atom_site_U_iso_or_equiv
_atom_site_adp_type
_atom_site_occupancy
_atom_site_symmetry_multiplicity
_atom_site_calc_flag
_atom_site_refinement_flags
Ir1 Ir 0.37807(3) 0.25227(2) 0.080025(13) 0.02283(8) Uani 1 1 d .
Ir51 Ir 0.50807(3) 0.77239(2) 0.411902(13) 0.02113(8) Uani 1 1 d .
Br1 Br 0.96500(8) 0.76510(7) 0.62372(4) 0.0360(2) Uani 1 1 d .
Br51 Br 0.84822(8) 0.23030(7) 0.87684(4) 0.0419(2) Uani 1 1 d .
N1 N 0.2416(6) 0.0776(5) 0.0822(3) 0.0288(14) Uani 1 1 d .
N2 N 0.1140(6) 0.2014(5) 0.0378(3) 0.0309(15) Uani 1 1 d .
N3 N 0.2172(6) 0.4324(4) 0.1451(3) 0.0266(14) Uani 1 1 d .
N4 N 0.2569(6) 0.3166(5) 0.2170(3) 0.0241(13) Uani 1 1 d .
N5 N -0.1204(7) 0.4270(6) 0.0684(4) 0.0470(19) Uani 1 1 d .
N6 N 0.4822(6) 0.2939(5) 0.2969(3) 0.0274(14) Uani 1 1 d .
N52 N 0.2196(6) 0.8237(4) 0.4586(3) 0.0245(13) Uani 1 1 d .
N51 N 0.2721(6) 0.9432(4) 0.4037(3) 0.0245(13) Uani 1 1 d .
N54 N 0.4258(6) 0.7009(5) 0.2769(3) 0.0254(14) Uani 1 1 d .
N53 N 0.4527(6) 0.5872(4) 0.3518(3) 0.0255(13) Uani 1 1 d .
N55 N 0.1210(6) 0.5883(5) 0.4569(3) 0.0317(15) Uani 1 1 d .
N56 N 0.5770(7) 0.8908(5) 0.2013(4) 0.0424(18) Uani 1 1 d .
C1 C 0.5658(7) 0.2762(6) 0.1180(4) 0.0295(18) Uani 1 1 d .
H1 H 0.5273 0.2828 0.1612 0.035 Uiso 1 1 calc R
C2 C 0.5200(7) 0.3493(5) 0.0710(4) 0.0265(16) Uani 1 1 d .
H2 H 0.4492 0.3994 0.0834 0.032 Uiso 1 1 calc R
C3 C 0.5759(8) 0.3535(6) 0.0022(4) 0.0359(19) Uani 1 1 d .
H3A H 0.6692 0.3202 0.0028 0.043 Uiso 1 1 calc R
H3B H 0.5725 0.4218 -0.0113 0.043 Uiso 1 1 calc R
C4 C 0.5008(8) 0.3063(7) -0.0499(4) 0.040(2) Uani 1 1 d .
H4A H 0.4270 0.3555 -0.0679 0.048 Uiso 1 1 calc R
H4B H 0.5607 0.2842 -0.0875 0.048 Uiso 1 1 calc R
C5 C 0.4482(7) 0.2227(6) -0.0219(3) 0.0310(19) Uani 1 1 d .
H5 H 0.3600 0.2203 -0.0328 0.037 Uiso 1 1 calc R
C6 C 0.5156(7) 0.1484(6) 0.0183(4) 0.0276(17) Uani 1 1 d .
H6 H 0.4705 0.0995 0.0331 0.033 Uiso 1 1 calc R
C7 C 0.6557(7) 0.1401(6) 0.0399(4) 0.0332(18) Uani 1 1 d .
H7A H 0.7032 0.1703 0.0049 0.040 Uiso 1 1 calc R
H7B H 0.6977 0.0710 0.0437 0.040 Uiso 1 1 calc R
C8 C 0.6704(7) 0.1878(6) 0.1068(4) 0.0336(19) Uani 1 1 d .
H8A H 0.6669 0.1403 0.1437 0.040 Uiso 1 1 calc R
H8B H 0.7576 0.2059 0.1082 0.040 Uiso 1 1 calc R
C9 C 0.2332(7) 0.1741(6) 0.0673(3) 0.0246(16) Uani 1 1 d .
C10 C 0.1307(8) 0.0460(6) 0.0617(4) 0.0339(19) Uani 1 1 d .
H10 H 0.1147 -0.0177 0.0661 0.041 Uiso 1 1 calc R
C11 C 0.0502(8) 0.1232(6) 0.0343(4) 0.037(2) Uani 1 1 d .
H11 H -0.0343 0.1246 0.0159 0.044 Uiso 1 1 calc R
C12 C 0.2761(7) 0.3388(5) 0.1520(3) 0.0246(16) Uani 1 1 d .
C14 C 0.1876(7) 0.3942(5) 0.2501(3) 0.0266(16) Uani 1 1 d .
H14 H 0.1635 0.3956 0.2959 0.032 Uiso 1 1 calc R
C13 C 0.1599(7) 0.4686(6) 0.2051(4) 0.0297(17) Uani 1 1 d .
H13 H 0.1118 0.5319 0.2127 0.036 Uiso 1 1 calc R
C15 C 0.3473(8) 0.0134(6) 0.1214(4) 0.0360(19) Uani 1 1 d .
H15A H 0.4178 0.0481 0.1305 0.054 Uiso 1 1 calc R
H15B H 0.3826 -0.0441 0.0957 0.054 Uiso 1 1 calc R
H15C H 0.3111 -0.0060 0.1637 0.054 Uiso 1 1 calc R
C16 C 0.0502(8) 0.3003(6) 0.0245(4) 0.036(2) Uani 1 1 d .
H16A H -0.0047 0.3036 -0.0161 0.043 Uiso 1 1 calc R
H16B H 0.1177 0.3395 0.0156 0.043 Uiso 1 1 calc R
C17 C -0.0358(7) 0.3425(6) 0.0826(4) 0.0322(18) Uani 1 1 d .
C18 C -0.0300(7) 0.2998(6) 0.1462(4) 0.0295(17) Uani 1 1 d .
H18 H 0.0302 0.2409 0.1552 0.035 Uiso 1 1 calc R
C19 C -0.1106(8) 0.3421(7) 0.1959(4) 0.039(2) Uani 1 1 d .
H19 H -0.1077 0.3122 0.2390 0.046 Uiso 1 1 calc R
C20 C -0.1960(9) 0.4282(7) 0.1831(5) 0.049(2) Uani 1 1 d .
H20 H -0.2518 0.4602 0.2167 0.059 Uiso 1 1 calc R
C21 C -0.1962(9) 0.4654(7) 0.1190(5) 0.053(3) Uani 1 1 d .
H21 H -0.2561 0.5243 0.1097 0.063 Uiso 1 1 calc R
C22 C 0.1997(8) 0.4905(6) 0.0827(4) 0.0324(18) Uani 1 1 d .
H22A H 0.2602 0.4585 0.0487 0.049 Uiso 1 1 calc R
H22B H 0.2182 0.5545 0.0907 0.049 Uiso 1 1 calc R
H22C H 0.1091 0.4971 0.0670 0.049 Uiso 1 1 calc R
C23 C 0.3092(7) 0.2215(5) 0.2493(3) 0.0225(15) Uani 1 1 d .
H23A H 0.3074 0.1702 0.2168 0.027 Uiso 1 1 calc R
H23B H 0.2518 0.2111 0.2873 0.027 Uiso 1 1 calc R
C24 C 0.4476(7) 0.2134(6) 0.2742(3) 0.0264(16) Uani 1 1 d .
C25 C 0.5335(7) 0.1230(6) 0.2749(4) 0.0317(18) Uani 1 1 d .
H25 H 0.5067 0.0683 0.2573 0.038 Uiso 1 1 calc R
C26 C 0.6569(8) 0.1151(6) 0.3015(4) 0.0373(19) Uani 1 1 d .
H26 H 0.7159 0.0544 0.3039 0.045 Uiso 1 1 calc R
C27 C 0.6944(8) 0.1985(7) 0.3253(4) 0.041(2) Uani 1 1 d .
H27 H 0.7788 0.1952 0.3443 0.050 Uiso 1 1 calc R
C28 C 0.6055(7) 0.2854(6) 0.3203(4) 0.0319(18) Uani 1 1 d .
H28 H 0.6328 0.3421 0.3342 0.038 Uiso 1 1 calc R
C51 C 0.7114(7) 0.7512(6) 0.3764(4) 0.0273(17) Uani 1 1 d .
H51 H 0.6800 0.7445 0.3327 0.033 Uiso 1 1 calc R
C52 C 0.7034(7) 0.6763(6) 0.4221(4) 0.0294(18) Uani 1 1 d .
H52 H 0.6646 0.6250 0.4077 0.035 Uiso 1 1 calc R
C53 C 0.7527(7) 0.6726(6) 0.4927(4) 0.0342(19) Uani 1 1 d .
H53A H 0.8288 0.7049 0.4941 0.041 Uiso 1 1 calc R
H53B H 0.7837 0.6043 0.5068 0.041 Uiso 1 1 calc R
C54 C 0.6473(8) 0.7212(6) 0.5430(4) 0.0339(19) Uani 1 1 d .
H54A H 0.5995 0.6721 0.5609 0.041 Uiso 1 1 calc R
H54B H 0.6921 0.7445 0.5809 0.041 Uiso 1 1 calc R
C55 C 0.5510(8) 0.8030(6) 0.5142(4) 0.0303(17) Uani 1 1 d .
H55 H 0.4611 0.8045 0.5240 0.036 Uiso 1 1 calc R
C56 C 0.5796(7) 0.8785(6) 0.4739(4) 0.0313(19) Uani 1 1 d .
H56 H 0.5092 0.9269 0.4577 0.038 Uiso 1 1 calc R
C57 C 0.7199(7) 0.8859(6) 0.4553(4) 0.0336(19) Uani 1 1 d .
H57A H 0.7802 0.8530 0.4905 0.040 Uiso 1 1 calc R
H57B H 0.7267 0.9547 0.4536 0.040 Uiso 1 1 calc R
C58 C 0.7635(8) 0.8411(6) 0.3878(4) 0.037(2) Uani 1 1 d .
H58A H 0.7324 0.8889 0.3515 0.044 Uiso 1 1 calc R
H58B H 0.8607 0.8255 0.3860 0.044 Uiso 1 1 calc R
C59 C 0.3210(7) 0.8497(6) 0.4229(3) 0.0255(16) Uani 1 1 d .
C61 C 0.1099(7) 0.8993(6) 0.4596(4) 0.0282(17) Uani 1 1 d .
H61 H 0.0277 0.8981 0.4803 0.034 Uiso 1 1 calc R
C60 C 0.1432(7) 0.9733(6) 0.4258(4) 0.0315(18) Uani 1 1 d .
H60 H 0.0891 1.0352 0.4182 0.038 Uiso 1 1 calc R
C62 C 0.4574(6) 0.6832(5) 0.3421(3) 0.0188(14) Uani 1 1 d .
C63 C 0.4164(7) 0.5481(6) 0.2931(4) 0.0317(18) Uani 1 1 d .
H63 H 0.4052 0.4838 0.2873 0.038 Uiso 1 1 calc R
C64 C 0.4007(8) 0.6188(6) 0.2470(4) 0.0328(18) Uani 1 1 d .
H64 H 0.3767 0.6140 0.2017 0.039 Uiso 1 1 calc R
C65 C 0.3427(7) 1.0042(6) 0.3641(4) 0.0307(17) Uani 1 1 d .
H65A H 0.4309 0.9680 0.3539 0.046 Uiso 1 1 calc R
H65B H 0.3496 1.0614 0.3894 0.046 Uiso 1 1 calc R
H65C H 0.2951 1.0243 0.3224 0.046 Uiso 1 1 calc R
C66 C 0.2161(7) 0.7260(6) 0.4824(3) 0.0283(17) Uani 1 1 d .
H66A H 0.1678 0.7287 0.5253 0.034 Uiso 1 1 calc R
H66B H 0.3069 0.6901 0.4904 0.034 Uiso 1 1 calc R
C67 C 0.1497(7) 0.6733(6) 0.4318(3) 0.0266(16) Uani 1 1 d .
C68 C 0.1184(7) 0.7058(5) 0.3684(4) 0.0262(16) Uani 1 1 d .
H68 H 0.1422 0.7636 0.3522 0.031 Uiso 1 1 calc R
C69 C 0.0513(8) 0.6543(6) 0.3271(4) 0.0329(18) Uani 1 1 d .
H69 H 0.0294 0.6759 0.2825 0.039 Uiso 1 1 calc R
C70 C 0.0176(7) 0.5715(6) 0.3526(4) 0.0353(19) Uani 1 1 d .
H70 H -0.0312 0.5360 0.3264 0.042 Uiso 1 1 calc R
C71 C 0.0555(7) 0.5406(6) 0.4165(4) 0.0322(18) Uani 1 1 d .
H71 H 0.0339 0.4820 0.4329 0.039 Uiso 1 1 calc R
C72 C 0.4733(8) 0.5336(6) 0.4167(4) 0.0315(18) Uani 1 1 d .
H72A H 0.4865 0.5777 0.4518 0.047 Uiso 1 1 calc R
H72B H 0.5509 0.4816 0.4137 0.047 Uiso 1 1 calc R
H72C H 0.3961 0.5060 0.4274 0.047 Uiso 1 1 calc R
C73 C 0.4270(7) 0.7922(5) 0.2420(3) 0.0265(16) Uani 1 1 d .
H73A H 0.3987 0.8454 0.2732 0.032 Uiso 1 1 calc R
H73B H 0.3627 0.8006 0.2049 0.032 Uiso 1 1 calc R
C74 C 0.5629(7) 0.7993(6) 0.2133(3) 0.0249(16) Uani 1 1 d .
C75 C 0.6601(8) 0.7195(6) 0.1997(3) 0.0304(18) Uani 1 1 d .
H75 H 0.6460 0.6561 0.2089 0.037 Uiso 1 1 calc R
C76 C 0.7777(8) 0.7336(7) 0.1726(4) 0.042(2) Uani 1 1 d .
H76 H 0.8464 0.6803 0.1635 0.050 Uiso 1 1 calc R
C77 C 0.7932(9) 0.8279(8) 0.1590(5) 0.050(2) Uani 1 1 d .
H77 H 0.8725 0.8402 0.1400 0.060 Uiso 1 1 calc R
C78 C 0.6924(9) 0.9022(8) 0.1734(5) 0.057(3) Uani 1 1 d .
H78 H 0.7037 0.9660 0.1631 0.068 Uiso 1 1 calc R
O1 O 0.2025(6) 0.5714(4) 0.6050(3) 0.0468(16) Uani 1 1 d .

loop_
_atom_site_aniso_label
_atom_site_aniso_U_11
_atom_site_aniso_U_22
_atom_site_aniso_U_33
_atom_site_aniso_U_23
_atom_site_aniso_U_13
_atom_site_aniso_U_12
Ir1 0.02073(15) 0.03056(18) 0.01831(14) -0.00584(11) -0.00112(10) -0.00709(12)
Ir51 0.02002(15) 0.02398(17) 0.01916(14) -0.00612(11) -0.00292(10) -0.00306(12)
Br1 0.0268(4) 0.0491(5) 0.0310(4) -0.0007(4) -0.0008(3) -0.0046(4)
Br51 0.0291(4) 0.0547(6) 0.0411(5) -0.0120(4) -0.0079(3) -0.0048(4)
N1 0.024(3) 0.027(4) 0.038(4) -0.011(3) -0.004(3) -0.010(3)
N2 0.022(3) 0.033(4) 0.036(4) -0.013(3) -0.007(3) 0.001(3)
N3 0.027(3) 0.025(4) 0.030(3) 0.000(3) -0.003(2) -0.009(3)
N4 0.024(3) 0.033(4) 0.017(3) -0.007(2) -0.001(2) -0.010(3)
N5 0.045(5) 0.041(5) 0.049(5) -0.009(4) -0.014(3) 0.006(4)
N6 0.023(3) 0.029(4) 0.032(3) -0.006(3) -0.003(2) -0.007(3)
N52 0.025(3) 0.024(3) 0.027(3) -0.005(3) 0.004(2) -0.008(3)
N51 0.021(3) 0.023(3) 0.029(3) -0.002(3) 0.000(2) -0.002(3)
N54 0.026(3) 0.031(4) 0.020(3) -0.001(3) -0.008(2) -0.007(3)
N53 0.024(3) 0.026(4) 0.026(3) -0.003(3) -0.005(2) -0.004(3)
N55 0.025(3) 0.031(4) 0.041(4) 0.000(3) -0.003(3) -0.010(3)
N56 0.038(4) 0.038(5) 0.052(5) 0.005(4) -0.007(3) -0.008(3)
C1 0.022(4) 0.046(5) 0.026(4) -0.004(3) 0.003(3) -0.018(4)
C2 0.024(4) 0.027(4) 0.030(4) -0.008(3) 0.004(3) -0.008(3)
C3 0.035(5) 0.039(5) 0.033(4) 0.001(4) 0.008(3) -0.005(4)
C4 0.036(5) 0.061(6) 0.021(4) 0.009(4) -0.001(3) -0.003(4)
C5 0.024(4) 0.056(6) 0.014(3) -0.010(3) 0.002(3) -0.009(4)
C6 0.023(4) 0.034(5) 0.026(4) -0.007(3) 0.007(3) -0.005(3)
C7 0.027(4) 0.038(5) 0.033(4) -0.003(4) -0.001(3) -0.005(4)
C8 0.024(4) 0.050(6) 0.029(4) 0.003(4) -0.005(3) -0.012(4)
C9 0.018(4) 0.033(5) 0.022(3) -0.009(3) 0.002(3) -0.003(3)
C10 0.030(4) 0.025(4) 0.046(5) -0.009(4) -0.008(3) -0.004(4)
C11 0.032(4) 0.034(5) 0.049(5) -0.017(4) -0.012(4) -0.014(4)
C12 0.029(4) 0.024(4) 0.024(4) -0.003(3) -0.009(3) -0.011(3)
C14 0.028(4) 0.031(4) 0.020(3) -0.010(3) 0.000(3) -0.002(3)
C13 0.028(4) 0.030(5) 0.032(4) -0.014(3) 0.002(3) -0.005(3)
C15 0.035(5) 0.035(5) 0.037(5) -0.002(4) -0.008(3) -0.005(4)
C16 0.036(5) 0.039(5) 0.033(4) -0.004(4) -0.016(3) -0.007(4)
C17 0.027(4) 0.029(5) 0.042(5) -0.010(4) -0.008(3) -0.009(4)
C18 0.023(4) 0.033(5) 0.034(4) -0.005(3) -0.004(3) -0.009(3)
C19 0.036(5) 0.046(6) 0.035(5) -0.003(4) 0.002(3) -0.010(4)
C20 0.037(5) 0.051(6) 0.056(6) -0.010(5) 0.003(4) 0.001(5)
C21 0.039(5) 0.048(6) 0.065(7) -0.012(5) -0.008(5) 0.009(5)
C22 0.040(5) 0.028(4) 0.030(4) 0.007(3) 0.000(3) -0.010(4)
C23 0.027(4) 0.023(4) 0.018(3) 0.000(3) 0.001(3) -0.007(3)
C24 0.025(4) 0.033(5) 0.023(4) -0.005(3) 0.003(3) -0.009(3)
C25 0.024(4) 0.037(5) 0.036(4) 0.003(4) -0.001(3) -0.010(4)
C26 0.032(5) 0.030(5) 0.046(5) 0.007(4) 0.002(4) 0.001(4)
C27 0.028(4) 0.058(6) 0.040(5) 0.008(4) -0.007(3) -0.013(4)
C28 0.030(4) 0.044(5) 0.027(4) -0.005(3) -0.002(3) -0.019(4)
C51 0.021(4) 0.034(5) 0.029(4) -0.007(3) -0.003(3) -0.007(3)
C52 0.020(4) 0.025(4) 0.042(4) -0.018(3) -0.008(3) 0.000(3)
C53 0.027(4) 0.035(5) 0.040(5) 0.002(4) -0.012(3) -0.003(4)
C54 0.041(5) 0.042(5) 0.022(4) -0.001(3) -0.004(3) -0.017(4)
C55 0.032(4) 0.035(5) 0.024(4) -0.006(3) -0.002(3) -0.008(4)
C56 0.032(4) 0.029(5) 0.029(4) -0.018(3) -0.010(3) 0.006(3)
C57 0.032(4) 0.025(4) 0.047(5) -0.011(4) -0.010(3) -0.012(4)
C58 0.023(4) 0.043(5) 0.045(5) -0.003(4) -0.005(3) -0.010(4)
C59 0.024(4) 0.029(4) 0.025(4) -0.010(3) 0.004(3) -0.009(3)
C61 0.020(4) 0.030(5) 0.035(4) -0.014(3) 0.002(3) -0.005(3)
C60 0.023(4) 0.029(5) 0.043(5) -0.008(4) -0.003(3) -0.006(3)
C62 0.017(3) 0.014(4) 0.025(3) -0.006(3) -0.005(3) -0.001(3)
C63 0.036(4) 0.027(4) 0.036(4) -0.013(3) -0.007(3) -0.016(4)
C64 0.039(5) 0.032(5) 0.029(4) -0.012(3) -0.006(3) -0.007(4)
C65 0.029(4) 0.030(5) 0.033(4) -0.004(3) -0.004(3) -0.005(3)
C66 0.029(4) 0.032(5) 0.024(4) 0.000(3) 0.001(3) -0.007(3)
C67 0.023(4) 0.031(5) 0.027(4) -0.009(3) 0.008(3) -0.007(3)
C68 0.028(4) 0.022(4) 0.028(4) -0.006(3) -0.004(3) -0.004(3)
C69 0.039(5) 0.029(5) 0.030(4) -0.012(3) -0.001(3) -0.006(4)
C70 0.026(4) 0.031(5) 0.050(5) -0.019(4) -0.003(3) -0.004(4)
C71 0.029(4) 0.031(5) 0.040(5) -0.005(4) 0.000(3) -0.012(4)
C72 0.034(4) 0.033(5) 0.027(4) 0.004(3) -0.004(3) -0.005(4)
C73 0.032(4) 0.023(4) 0.023(4) 0.000(3) -0.010(3) -0.002(3)
C74 0.028(4) 0.033(5) 0.014(3) -0.002(3) -0.004(3) -0.007(3)
C75 0.042(5) 0.026(4) 0.022(4) -0.004(3) -0.005(3) -0.004(4)
C76 0.031(5) 0.056(6) 0.033(4) -0.007(4) -0.008(3) 0.008(4)
C77 0.038(5) 0.064(7) 0.051(6) 0.010(5) -0.002(4) -0.021(5)
C78 0.034(5) 0.047(6) 0.087(8) 0.024(6) -0.005(5) -0.008(5)
O1 0.047(4) 0.039(4) 0.056(4) 0.004(3) -0.015(3) -0.013(3)

loop_
_atom_type_symbol
_atom_type_description
_atom_type_scat_dispersion_real
_atom_type_scat_dispersion_imag
_atom_type_scat_source
C C 0.0033 0.0016 'International Tables Vol C Tables 4.2.6.8 and 6.1.1.4'
H H 0.0000 0.0000 'International Tables Vol C Tables 4.2.6.8 and 6.1.1.4'
N N 0.0061 0.0033 'International Tables Vol C Tables 4.2.6.8 and 6.1.1.4'
Br Br -0.2901 2.4595 'International Tables Vol C Tables 4.2.6.8 and 6.1.1.4'
Ir Ir -1.4442 7.9887 'International Tables Vol C Tables 4.2.6.8 and 6.1.1.4'
O O 0.0106 0.0060 'International Tables Vol C Tables 4.2.6.8 and 6.1.1.4'
Cl Cl 0.1484 0.1585 'International Tables Vol C Tables 4.2.6.8 and 6.1.1.4'

loop_
_geom_angle_atom_site_label_1
_geom_angle_atom_site_label_2
_geom_angle_atom_site_label_3
_geom_angle
C9 Ir1 C12 94.4(3)
C9 Ir1 C5 90.9(3)
C12 Ir1 C5 153.1(3)
C9 Ir1 C1 154.6(3)
C12 Ir1 C1 91.3(3)
C5 Ir1 C1 95.2(3)
C9 Ir1 C2 167.1(3)
C12 Ir1 C2 90.1(3)
C5 Ir1 C2 79.8(3)
C1 Ir1 C2 36.9(3)
C9 Ir1 C6 90.4(3)
C12 Ir1 C6 168.9(3)
C5 Ir1 C6 36.5(3)
C1 Ir1 C6 80.3(3)
C2 Ir1 C6 87.4(3)
C59 Ir51 C62 94.4(3)
C59 Ir51 C55 89.7(3)
C62 Ir51 C55 151.2(3)
C59 Ir51 C51 153.9(3)
C62 Ir51 C51 92.9(3)
C55 Ir51 C51 95.8(3)
C59 Ir51 C52 167.5(3)
C62 Ir51 C52 89.8(3)
C55 Ir51 C52 81.1(3)
C51 Ir51 C52 37.0(3)
C59 Ir51 C56 89.0(3)
C62 Ir51 C56 170.7(3)
C55 Ir51 C56 37.2(3)
C51 Ir51 C56 80.5(3)
C52 Ir51 C56 88.7(3)
C9 N1 C10 111.7(6)
C9 N1 C15 126.6(6)
C10 N1 C15 121.5(7)
C9 N2 C11 110.9(7)
C9 N2 C16 124.3(6)
C11 N2 C16 123.7(6)
C12 N3 C13 111.6(6)
C12 N3 C22 126.6(6)
C13 N3 C22 121.5(6)
C12 N4 C14 111.7(6)
C12 N4 C23 124.3(6)
C14 N4 C23 123.9(6)
C21 N5 C17 115.9(8)
C28 N6 C24 117.4(7)
C59 N52 C61 111.2(6)
C59 N52 C66 124.9(6)
C61 N52 C66 123.0(6)
C59 N51 C60 111.3(6)
C59 N51 C65 125.1(6)
C60 N51 C65 123.6(6)
C62 N54 C64 111.1(6)
C62 N54 C73 124.0(6)
C64 N54 C73 124.7(6)
C62 N53 C63 110.8(6)
C62 N53 C72 125.1(6)
C63 N53 C72 123.9(6)
C71 N55 C67 116.7(7)
C74 N56 C78 116.3(8)
C2 C1 C8 126.2(7)
C2 C1 Ir1 72.4(4)
C8 C1 Ir1 109.3(5)
C2 C1 H1 116.9
C8 C1 H1 116.9
Ir1 C1 H1 88.3
C1 C2 C3 123.7(7)
C1 C2 Ir1 70.7(4)
C3 C2 Ir1 113.1(5)
C1 C2 H2 118.1
C3 C2 H2 118.1
Ir1 C2 H2 86.2
C2 C3 C4 112.4(7)
C2 C3 H3A 109.1
C4 C3 H3A 109.1
C2 C3 H3B 109.1
C4 C3 H3B 109.1
H3A C3 H3B 107.9
C5 C4 C3 113.2(6)
C5 C4 H4A 108.9
C3 C4 H4A 108.9
C5 C4 H4B 108.9
C3 C4 H4B 108.9
H4A C4 H4B 107.7
C6 C5 C4 126.2(7)
C6 C5 Ir1 73.4(4)
C4 C5 Ir1 109.8(5)
C6 C5 H5 116.9
C4 C5 H5 116.9
Ir1 C5 H5 86.6
C5 C6 C7 124.1(7)
C5 C6 Ir1 70.1(4)
C7 C6 Ir1 111.7(5)
C5 C6 H6 118.0
C7 C6 H6 118.0
Ir1 C6 H6 88.3
C6 C7 C8 113.8(6)
C6 C7 H7A 108.8
C8 C7 H7A 108.8
C6 C7 H7B 108.8
C8 C7 H7B 108.8
H7A C7 H7B 107.7
C1 C8 C7 113.1(6)
C1 C8 H8A 109.0
C7 C8 H8A 109.0
C1 C8 H8B 109.0
C7 C8 H8B 109.0
H8A C8 H8B 107.8
N2 C9 N1 103.8(6)
N2 C9 Ir1 129.3(6)
N1 C9 Ir1 126.7(5)
C11 C10 N1 106.3(7)
C11 C10 H10 126.8
N1 C10 H10 126.8
C10 C11 N2 107.3(7)
C10 C11 H11 126.4
N2 C11 H11 126.4
N3 C12 N4 104.1(6)
N3 C12 Ir1 127.3(5)
N4 C12 Ir1 128.5(5)
C13 C14 N4 107.1(6)
C13 C14 H14 126.4
N4 C14 H14 126.4
C14 C13 N3 105.4(7)
C14 C13 H13 127.3
N3 C13 H13 127.3
N1 C15 H15A 109.5
N1 C15 H15B 109.5
H15A C15 H15B 109.5
N1 C15 H15C 109.5
H15A C15 H15C 109.5
H15B C15 H15C 109.5
N2 C16 C17 112.0(7)
N2 C16 H16A 109.2
C17 C16 H16A 109.2
N2 C16 H16B 109.2
C17 C16 H16B 109.2
H16A C16 H16B 107.9
N5 C17 C18 121.1(7)
N5 C17 C16 115.2(7)
C18 C17 C16 123.7(7)
C19 C18 C17 120.3(8)
C19 C18 H18 119.9
C17 C18 H18 119.9
C18 C19 C20 119.7(8)
C18 C19 H19 120.1
C20 C19 H19 120.1
C21 C20 C19 116.4(9)
C21 C20 H20 121.8
C19 C20 H20 121.8
N5 C21 C20 126.5(9)
N5 C21 H21 116.7
C20 C21 H21 116.7
N3 C22 H22A 109.5
N3 C22 H22B 109.5
H22A C22 H22B 109.5
N3 C22 H22C 109.5
H22A C22 H22C 109.5
H22B C22 H22C 109.5
N4 C23 C24 112.3(6)
N4 C23 H23A 109.1
C24 C23 H23A 109.1
N4 C23 H23B 109.1
C24 C23 H23B 109.1
H23A C23 H23B 107.9
N6 C24 C25 122.8(7)
N6 C24 C23 117.9(7)
C25 C24 C23 119.3(7)
C26 C25 C24 118.9(8)
C26 C25 H25 120.6
C24 C25 H25 120.6
C25 C26 C27 118.8(8)
C25 C26 H26 120.6
C27 C26 H26 120.6
C28 C27 C26 118.5(7)
C28 C27 H27 120.7
C26 C27 H27 120.7
N6 C28 C27 123.4(7)
N6 C28 H28 118.3
C27 C28 H28 118.3
C52 C51 C58 128.1(7)
C52 C51 Ir51 72.4(4)
C58 C51 Ir51 109.2(5)
C52 C51 H51 115.9
C58 C51 H51 115.9
Ir51 C51 H51 88.3
C51 C52 C53 123.6(7)
C51 C52 Ir51 70.6(4)
C53 C52 Ir51 111.3(5)
C51 C52 H52 118.2
C53 C52 H52 118.2
Ir51 C52 H52 88.1
C52 C53 C54 113.4(6)
C52 C53 H53A 108.9
C54 C53 H53A 108.9
C52 C53 H53B 108.9
C54 C53 H53B 108.9
H53A C53 H53B 107.7
C55 C54 C53 114.2(6)
C55 C54 H54A 108.7
C53 C54 H54A 108.7
C55 C54 H54B 108.7
C53 C54 H54B 108.7
H54A C54 H54B 107.6
C56 C55 C54 126.3(7)
C56 C55 Ir51 73.1(4)
C54 C55 Ir51 109.4(5)
C56 C55 H55 116.9
C54 C55 H55 116.9
Ir51 C55 H55 87.4
C55 C56 C57 122.3(7)
C55 C56 Ir51 69.8(4)
C57 C56 Ir51 111.3(5)
C55 C56 H56 118.8
C57 C56 H56 118.8
Ir51 C56 H56 89.0
C56 C57 C58 113.0(6)
C56 C57 H57A 109.0
C58 C57 H57A 109.0
C56 C57 H57B 109.0
C58 C57 H57B 109.0
H57A C57 H57B 107.8
C51 C58 C57 112.3(7)
C51 C58 H58A 109.2
C57 C58 H58A 109.2
C51 C58 H58B 109.2
C57 C58 H58B 109.2
H58A C58 H58B 107.9
N51 C59 N52 103.5(6)
N51 C59 Ir51 128.2(5)
N52 C59 Ir51 127.9(6)
C60 C61 N52 106.6(7)
C60 C61 H61 126.7
N52 C61 H61 126.7
C61 C60 N51 107.4(7)
C61 C60 H60 126.3
N51 C60 H60 126.3
N54 C62 N53 103.8(5)
N54 C62 Ir51 130.0(5)
N53 C62 Ir51 126.2(5)
C64 C63 N53 106.4(7)
C64 C63 H63 126.8
N53 C63 H63 126.8
C63 C64 N54 107.8(6)
C63 C64 H64 126.1
N54 C64 H64 126.1
N51 C65 H65A 109.5
N51 C65 H65B 109.5
H65A C65 H65B 109.5
N51 C65 H65C 109.5
H65A C65 H65C 109.5
H65B C65 H65C 109.5
N52 C66 C67 111.0(6)
N52 C66 H66A 109.4
C67 C66 H66A 109.4
N52 C66 H66B 109.4
C67 C66 H66B 109.4
H66A C66 H66B 108.0
C68 C67 N55 122.1(6)
C68 C67 C66 124.6(7)
N55 C67 C66 113.3(6)
C67 C68 C69 120.0(7)
C67 C68 H68 120.0
C69 C68 H68 120.0
C70 C69 C68 118.2(7)
C70 C69 H69 120.9
C68 C69 H69 120.9
C69 C70 C71 119.2(7)
C69 C70 H70 120.4
C71 C70 H70 120.4
N55 C71 C70 123.7(8)
N55 C71 H71 118.2
C70 C71 H71 118.2
N53 C72 H72A 109.5
N53 C72 H72B 109.5
H72A C72 H72B 109.5
N53 C72 H72C 109.5
H72A C72 H72C 109.5
H72B C72 H72C 109.5
N54 C73 C74 113.3(6)
N54 C73 H73A 108.9
C74 C73 H73A 108.9
N54 C73 H73B 108.9
C74 C73 H73B 108.9
H73A C73 H73B 107.7
N56 C74 C75 123.3(7)
N56 C74 C73 113.2(7)
C75 C74 C73 123.5(7)
C76 C75 C74 119.0(8)
C76 C75 H75 120.5
C74 C75 H75 120.5
C75 C76 C77 118.4(8)
C75 C76 H76 120.8
C77 C76 H76 120.8
C78 C77 C76 118.8(9)
C78 C77 H77 120.6
C76 C77 H77 120.6
N56 C78 C77 124.2(9)
N56 C78 H78 117.9
C77 C78 H78 117.9

loop_
_geom_bond_atom_site_label_1
_geom_bond_atom_site_label_2
_geom_bond_distance
Ir1 C9 2.058(7)
Ir1 C12 2.062(7)
Ir1 C5 2.186(7)
Ir1 C1 2.189(7)
Ir1 C2 2.210(7)
Ir1 C6 2.229(7)
Ir51 C59 2.045(7)
Ir51 C62 2.047(6)
Ir51 C55 2.172(7)
Ir51 C51 2.190(7)
Ir51 C52 2.213(7)
Ir51 C56 2.215(7)
N1 C9 1.376(10)
N1 C10 1.385(9)
N1 C15 1.491(10)
N2 C9 1.356(9)
N2 C11 1.401(10)
N2 C16 1.443(10)
N3 C12 1.347(9)
N3 C13 1.400(9)
N3 C22 1.470(9)
N4 C12 1.353(9)
N4 C14 1.372(9)
N4 C23 1.481(9)
N5 C21 1.337(12)
N5 C17 1.360(10)
N6 C28 1.349(9)
N6 C24 1.350(9)
N52 C59 1.374(9)
N52 C61 1.400(9)
N52 C66 1.457(9)
N51 C59 1.365(9)
N51 C60 1.395(9)
N51 C65 1.457(9)
N54 C62 1.353(8)
N54 C64 1.390(9)
N54 C73 1.454(9)
N53 C62 1.378(9)
N53 C63 1.396(8)
N53 C72 1.480(9)
N55 C71 1.339(9)
N55 C67 1.377(10)
N56 C74 1.346(10)
N56 C78 1.357(12)
C1 C2 1.393(11)
C1 C8 1.506(11)
C1 H1 0.9500
C2 C3 1.496(10)
C2 H2 0.9500
C3 C4 1.548(11)
C3 H3A 0.9900
C3 H3B 0.9900
C4 C5 1.494(12)
C4 H4A 0.9900
C4 H4B 0.9900
C5 C6 1.383(11)
C5 H5 0.9500
C6 C7 1.502(10)
C6 H6 0.9500
C7 C8 1.538(10)
C7 H7A 0.9900
C7 H7B 0.9900
C8 H8A 0.9900
C8 H8B 0.9900
C10 C11 1.344(11)
C10 H10 0.9500
C11 H11 0.9500
C14 C13 1.354(11)
C14 H14 0.9500
C13 H13 0.9500
C15 H15A 0.9800
C15 H15B 0.9800
C15 H15C 0.9800
C16 C17 1.522(11)
C16 H16A 0.9900
C16 H16B 0.9900
C17 C18 1.393(11)
C18 C19 1.368(11)
C18 H18 0.9500
C19 C20 1.375(12)
C19 H19 0.9500
C20 C21 1.373(13)
C20 H20 0.9500
C21 H21 0.9500
C22 H22A 0.9800
C22 H22B 0.9800
C22 H22C 0.9800
C23 C24 1.506(10)
C23 H23A 0.9900
C23 H23B 0.9900
C24 C25 1.407(11)
C25 C26 1.374(11)
C25 H25 0.9500
C26 C27 1.409(12)
C26 H26 0.9500
C27 C28 1.385(12)
C27 H27 0.9500
C28 H28 0.9500
C51 C52 1.396(11)
C51 C58 1.501(11)
C51 H51 0.9500
C52 C53 1.503(10)
C52 H52 0.9500
C53 C54 1.553(11)
C53 H53A 0.9900
C53 H53B 0.9900
C54 C55 1.478(11)
C54 H54A 0.9900
C54 H54B 0.9900
C55 C56 1.399(11)
C55 H55 0.9500
C56 C57 1.525(11)
C56 H56 0.9500
C57 C58 1.534(11)
C57 H57A 0.9900
C57 H57B 0.9900
C58 H58A 0.9900
C58 H58B 0.9900
C61 C60 1.334(11)
C61 H61 0.9500
C60 H60 0.9500
C63 C64 1.330(11)
C63 H63 0.9500
C64 H64 0.9500
C65 H65A 0.9800
C65 H65B 0.9800
C65 H65C 0.9800
C66 C67 1.519(10)
C66 H66A 0.9900
C66 H66B 0.9900
C67 C68 1.358(10)
C68 C69 1.394(10)
C68 H68 0.9500
C69 C70 1.373(11)
C69 H69 0.9500
C70 C71 1.375(11)
C70 H70 0.9500
C71 H71 0.9500
C72 H72A 0.9800
C72 H72B 0.9800
C72 H72C 0.9800
C73 C74 1.542(10)
C73 H73A 0.9900
C73 H73B 0.9900
C74 C75 1.388(10)
C75 C76 1.382(12)
C75 H75 0.9500
C76 C77 1.396(13)
C76 H76 0.9500
C77 C78 1.362(13)
C77 H77 0.9500
C78 H78 0.9500

loop_
_geom_torsion_atom_site_label_1
_geom_torsion_atom_site_label_2
_geom_torsion_atom_site_label_3
_geom_torsion_atom_site_label_4
_geom_torsion
C9 Ir1 C1 C2 168.6(5)
C12 Ir1 C1 C2 -88.5(5)
C5 Ir1 C1 C2 65.4(5)
C6 Ir1 C1 C2 98.8(5)
C9 Ir1 C1 C8 45.5(9)
C12 Ir1 C1 C8 148.4(5)
C5 Ir1 C1 C8 -57.7(6)
C2 Ir1 C1 C8 -123.1(7)
C6 Ir1 C1 C8 -24.3(5)
C8 C1 C2 C3 -4.2(11)
Ir1 C1 C2 C3 -105.5(7)
C8 C1 C2 Ir1 101.3(7)
C9 Ir1 C2 C1 -157.6(11)
C12 Ir1 C2 C1 92.0(5)
C5 Ir1 C2 C1 -113.1(5)
C6 Ir1 C2 C1 -77.1(5)
C9 Ir1 C2 C3 -38.3(15)
C12 Ir1 C2 C3 -148.7(6)
C5 Ir1 C2 C3 6.3(6)
C1 Ir1 C2 C3 119.3(8)
C6 Ir1 C2 C3 42.2(6)
C1 C2 C3 C4 93.6(9)
Ir1 C2 C3 C4 12.0(9)
C2 C3 C4 C5 -33.2(10)
C3 C4 C5 C6 -45.8(11)
C3 C4 C5 Ir1 37.7(8)
C9 Ir1 C5 C6 -89.4(5)
C12 Ir1 C5 C6 169.1(5)
C1 Ir1 C5 C6 65.9(5)
C2 Ir1 C5 C6 99.6(5)
C9 Ir1 C5 C4 147.3(5)
C12 Ir1 C5 C4 45.9(9)
C1 Ir1 C5 C4 -57.3(6)
C2 Ir1 C5 C4 -23.6(5)
C6 Ir1 C5 C4 -123.2(7)
C4 C5 C6 C7 -0.5(12)
Ir1 C5 C6 C7 -103.2(7)
C4 C5 C6 Ir1 102.7(7)
C9 Ir1 C6 C5 91.0(5)
C12 Ir1 C6 C5 -153.8(13)
C1 Ir1 C6 C5 -112.7(5)
C2 Ir1 C6 C5 -76.3(5)
C9 Ir1 C6 C7 -149.2(6)
C12 Ir1 C6 C7 -34.0(18)
C5 Ir1 C6 C7 119.8(8)
C1 Ir1 C6 C7 7.1(6)
C2 Ir1 C6 C7 43.5(6)
C5 C6 C7 C8 91.5(9)
Ir1 C6 C7 C8 11.5(9)
C2 C1 C8 C7 -43.6(10)
Ir1 C1 C8 C7 38.2(8)
C6 C7 C8 C1 -33.4(10)
C11 N2 C9 N1 -0.3(8)
C16 N2 C9 N1 167.9(7)
C11 N2 C9 Ir1 174.6(5)
C16 N2 C9 Ir1 -17.3(11)
C10 N1 C9 N2 0.7(8)
C15 N1 C9 N2 -173.5(7)
C10 N1 C9 Ir1 -174.3(5)
C15 N1 C9 Ir1 11.5(10)
C12 Ir1 C9 N2 71.8(7)
C5 Ir1 C9 N2 -81.8(7)
C1 Ir1 C9 N2 174.1(6)
C2 Ir1 C9 N2 -38.1(16)
C6 Ir1 C9 N2 -118.2(7)
C12 Ir1 C9 N1 -114.4(6)
C5 Ir1 C9 N1 92.0(6)
C1 Ir1 C9 N1 -12.1(10)
C2 Ir1 C9 N1 135.6(11)
C6 Ir1 C9 N1 55.5(6)
C9 N1 C10 C11 -0.8(9)
C15 N1 C10 C11 173.7(7)
N1 C10 C11 N2 0.6(9)
C9 N2 C11 C10 -0.2(9)
C16 N2 C11 C10 -168.5(7)
C13 N3 C12 N4 -0.7(8)
C22 N3 C12 N4 -174.6(6)
C13 N3 C12 Ir1 -178.5(5)
C22 N3 C12 Ir1 7.5(10)
C14 N4 C12 N3 0.0(7)
C23 N4 C12 N3 -177.4(6)
C14 N4 C12 Ir1 177.9(5)
C23 N4 C12 Ir1 0.4(9)
C9 Ir1 C12 N3 -107.0(6)
C5 Ir1 C12 N3 -6.4(10)
C1 Ir1 C12 N3 97.7(6)
C2 Ir1 C12 N3 60.8(6)
C6 Ir1 C12 N3 138.1(13)
C9 Ir1 C12 N4 75.6(6)
C5 Ir1 C12 N4 176.3(5)
C1 Ir1 C12 N4 -79.6(6)
C2 Ir1 C12 N4 -116.5(6)
C6 Ir1 C12 N4 -39.2(18)
C12 N4 C14 C13 0.6(8)
C23 N4 C14 C13 178.1(6)
N4 C14 C13 N3 -1.0(8)
C12 N3 C13 C14 1.1(8)
C22 N3 C13 C14 175.4(6)
C9 N2 C16 C17 -89.8(9)
C11 N2 C16 C17 76.9(9)
C21 N5 C17 C18 0.0(12)
C21 N5 C17 C16 -179.6(7)
N2 C16 C17 N5 -166.3(6)
N2 C16 C17 C18 14.0(10)
N5 C17 C18 C19 0.4(11)
C16 C17 C18 C19 -180.0(7)
C17 C18 C19 C20 -1.2(12)
C18 C19 C20 C21 1.4(13)
C17 N5 C21 C20 0.3(14)
C19 C20 C21 N5 -1.1(15)
C12 N4 C23 C24 85.5(8)
C14 N4 C23 C24 -91.6(8)
C28 N6 C24 C25 0.7(11)
C28 N6 C24 C23 178.7(6)
N4 C23 C24 N6 33.5(9)
N4 C23 C24 C25 -148.5(6)
N6 C24 C25 C26 1.9(12)
C23 C24 C25 C26 -176.0(7)
C24 C25 C26 C27 -2.0(12)
C25 C26 C27 C28 -0.5(12)
C24 N6 C28 C27 -3.4(11)
C26 C27 C28 N6 3.3(12)
C59 Ir51 C51 C52 168.0(5)
C62 Ir51 C51 C52 -85.8(4)
C55 Ir51 C51 C52 66.7(5)
C56 Ir51 C51 C52 100.7(5)
C59 Ir51 C51 C58 42.9(9)
C62 Ir51 C51 C58 149.1(5)
C55 Ir51 C51 C58 -58.4(6)
C52 Ir51 C51 C58 -125.1(7)
C56 Ir51 C51 C58 -24.4(5)
C58 C51 C52 C53 -2.3(12)
Ir51 C51 C52 C53 -103.2(7)
C58 C51 C52 Ir51 100.9(8)
C59 Ir51 C52 C51 -155.2(11)
C62 Ir51 C52 C51 95.1(4)
C55 Ir51 C52 C51 -112.3(5)
C56 Ir51 C52 C51 -75.7(5)
C59 Ir51 C52 C53 -35.7(15)
C62 Ir51 C52 C53 -145.5(6)
C55 Ir51 C52 C53 7.2(6)
C51 Ir51 C52 C53 119.5(7)
C56 Ir51 C52 C53 43.7(6)
C51 C52 C53 C54 90.3(9)
Ir51 C52 C53 C54 10.0(9)
C52 C53 C54 C55 -31.3(10)
C53 C54 C55 C56 -46.5(10)
C53 C54 C55 Ir51 36.4(8)
C59 Ir51 C55 C56 -88.7(5)
C62 Ir51 C55 C56 172.7(5)
C51 Ir51 C55 C56 65.8(5)
C52 Ir51 C55 C56 99.8(5)
C59 Ir51 C55 C54 148.1(6)
C62 Ir51 C55 C54 49.5(9)
C51 Ir51 C55 C54 -57.5(6)
C52 Ir51 C55 C54 -23.5(6)
C56 Ir51 C55 C54 -123.2(8)
C54 C55 C56 C57 -0.9(11)
Ir51 C55 C56 C57 -102.9(6)
C54 C55 C56 Ir51 102.0(7)
C59 Ir51 C56 C55 90.8(5)
C51 Ir51 C56 C55 -113.1(5)
C52 Ir51 C56 C55 -76.9(5)
C59 Ir51 C56 C57 -151.2(6)
C55 Ir51 C56 C57 117.9(8)
C51 Ir51 C56 C57 4.8(6)
C52 Ir51 C56 C57 41.1(6)
C55 C56 C57 C58 94.4(9)
Ir51 C56 C57 C58 15.6(9)
C52 C51 C58 C57 -41.8(11)
Ir51 C51 C58 C57 40.5(8)
C56 C57 C58 C51 -37.6(10)
C60 N51 C59 N52 -1.1(7)
C65 N51 C59 N52 -179.9(6)
C60 N51 C59 Ir51 -174.0(5)
C65 N51 C59 Ir51 7.2(10)
C61 N52 C59 N51 1.4(7)
C66 N52 C59 N51 171.3(6)
C61 N52 C59 Ir51 174.3(5)
C66 N52 C59 Ir51 -15.7(9)
C62 Ir51 C59 N51 -110.7(6)
C55 Ir51 C59 N51 97.8(6)
C51 Ir51 C59 N51 -4.9(10)
C52 Ir51 C59 N51 140.1(11)
C56 Ir51 C59 N51 60.7(6)
C62 Ir51 C59 N52 78.1(6)
C55 Ir51 C59 N52 -73.4(6)
C51 Ir51 C59 N52 -176.1(5)
C52 Ir51 C59 N52 -31.2(16)
C56 Ir51 C59 N52 -110.6(6)
C59 N52 C61 C60 -1.2(8)
C66 N52 C61 C60 -171.3(6)
N52 C61 C60 N51 0.4(8)
C59 N51 C60 C61 0.5(8)
C65 N51 C60 C61 179.2(6)
C64 N54 C62 N53 0.6(8)
C73 N54 C62 N53 -175.4(6)
C64 N54 C62 Ir51 178.5(5)
C73 N54 C62 Ir51 2.5(10)
C63 N53 C62 N54 -1.0(7)
C72 N53 C62 N54 -176.7(6)
C63 N53 C62 Ir51 -179.0(5)
C72 N53 C62 Ir51 5.3(9)
C59 Ir51 C62 N54 74.3(6)
C55 Ir51 C62 N54 171.7(6)
C51 Ir51 C62 N54 -80.6(6)
C52 Ir51 C62 N54 -117.5(6)
C59 Ir51 C62 N53 -108.3(6)
C55 Ir51 C62 N53 -10.9(10)
C51 Ir51 C62 N53 96.8(6)
C52 Ir51 C62 N53 59.9(6)
C62 N53 C63 C64 1.0(9)
C72 N53 C63 C64 176.7(7)
N53 C63 C64 N54 -0.6(9)
C62 N54 C64 C63 -0.1(9)
C73 N54 C64 C63 176.0(7)
C59 N52 C66 C67 -92.1(8)
C61 N52 C66 C67 76.7(8)
C71 N55 C67 C68 -2.7(11)
C71 N55 C67 C66 176.2(7)
N52 C66 C67 C68 10.7(10)
N52 C66 C67 N55 -168.1(6)
N55 C67 C68 C69 2.1(11)
C66 C67 C68 C69 -176.6(7)
C67 C68 C69 C70 0.5(11)
C68 C69 C70 C71 -2.5(11)
C67 N55 C71 C70 0.6(11)
C69 C70 C71 N55 2.0(12)
C62 N54 C73 C74 86.3(8)
C64 N54 C73 C74 -89.2(8)
C78 N56 C74 C75 1.4(11)
C78 N56 C74 C73 -177.3(7)
N54 C73 C74 N56 -159.0(6)
N54 C73 C74 C75 22.3(9)
N56 C74 C75 C76 0.0(10)
C73 C74 C75 C76 178.5(6)
C74 C75 C76 C77 -1.0(11)
C75 C76 C77 C78 0.5(13)
C74 N56 C78 C77 -1.9(14)
C76 C77 C78 N56 1.0(15)

loop_
_platon_squeeze_void_nr
_platon_squeeze_void_average_x
_platon_squeeze_void_average_y
_platon_squeeze_void_average_z
_platon_squeeze_void_volume
_platon_squeeze_void_count_electrons
_platon_squeeze_void_content
1 0.004 0.001 0.243 85 39 'C H2 Cl2'
2 -0.004 -0.001 0.757 85 39 'C H2 Cl2'
